data_7036737
loop_
_publ_author_name
'Ong, Yih Ching'
'Blair, Victoria L.'
'Kedzierski, Lukasz'
'Tuck, Kellie L.'
'Andrews, Philip C.'

_publ_section_title
;
 Stability and toxicity of tris-tolyl bismuth(v) dicarboxylates and their
 biological activity towards Leishmania major.
;
_journal_issue 41
_journal_name_full 'Dalton transactions (Cambridge, England : 2003)'
_journal_page_first 18215
_journal_page_last 18226
_journal_paper_doi 10.1039/c5dt03335g
_journal_volume 44
_journal_year 2015
_chemical_formula_moiety 'C47 H35 Bi F4 O6, C4 H10 O'
_chemical_formula_sum 'C51 H45 Bi F4 O7'
_chemical_formula_weight 1054.85
_chemical_name_systematic
; 
 ? 
;
_space_group_IT_number 2
_symmetry_cell_setting triclinic
_symmetry_space_group_name_Hall '-P 1'
_symmetry_space_group_name_H-M 'P -1'
_atom_sites_solution_hydrogens geom
_atom_sites_solution_primary direct
_atom_sites_solution_secondary difmap
_audit_creation_method SHELXL-97
_audit_update_record
;
2015-09-24 deposited with the CCDC.
2015-09-24 downloaded from the CCDC.
;
_cell_angle_alpha 76.296(2)
_cell_angle_beta 76.185(2)
_cell_angle_gamma 84.494(2)
_cell_formula_units_Z 2
_cell_length_a 12.2901(3)
_cell_length_b 12.4486(3)
_cell_length_c 15.1716(4)
_cell_measurement_reflns_used 17399
_cell_measurement_temperature 123(2)
_cell_measurement_theta_max 32.4676
_cell_measurement_theta_min 1.9433
_cell_volume 2187.95(10)
_computing_cell_refinement
;
CrysAlisPro, Agilent Technologies,
Version 1.171.35.15 (release 03-08-2011 CrysAlis171 .NET)
(compiled Aug  3 2011,13:03:54)
;
_computing_data_collection
;
CrysAlisPro, Agilent Technologies,
Version 1.171.35.15 (release 03-08-2011 CrysAlis171 .NET)
(compiled Aug  3 2011,13:03:54)
;
_computing_data_reduction
;
CrysAlisPro, Agilent Technologies,
Version 1.171.35.15 (release 03-08-2011 CrysAlis171 .NET)
(compiled Aug  3 2011,13:03:54)
;
_computing_molecular_graphics 'X-Seed (Barbour, 1999)'
_computing_publication_material 'CIFTAB (Sheldrick, 1997)'
_computing_structure_refinement 'SHELXL-97 (Sheldrick, 2008)'
_computing_structure_solution 'SHELXS-97 (Sheldrick, 2008)'
_diffrn_ambient_temperature 123(2)
_diffrn_detector_area_resol_mean 10.3389
_diffrn_measured_fraction_theta_full 0.999
_diffrn_measured_fraction_theta_max 0.921
_diffrn_measurement_device_type 'Xcalibur, Ruby, Gemini ultra'
_diffrn_radiation_monochromator graphite
_diffrn_radiation_source 'Enhance (Mo) X-ray Source'
_diffrn_radiation_type MoK\a
_diffrn_radiation_wavelength 0.7107
_diffrn_reflns_av_R_equivalents 0.0449
_diffrn_reflns_av_sigmaI/netI 0.0451
_diffrn_reflns_limit_h_max 18
_diffrn_reflns_limit_h_min -18
_diffrn_reflns_limit_k_max 18
_diffrn_reflns_limit_k_min -18
_diffrn_reflns_limit_l_max 22
_diffrn_reflns_limit_l_min -22
_diffrn_reflns_number 56966
_diffrn_reflns_theta_full 25.00
_diffrn_reflns_theta_max 32.54
_diffrn_reflns_theta_min 1.95
_exptl_absorpt_coefficient_mu 4.100
_exptl_absorpt_correction_T_max 0.4944
_exptl_absorpt_correction_T_min 0.3727
_exptl_absorpt_correction_type multi-scan
_exptl_absorpt_process_details
;
CrysAlisPro, Agilent Technologies,
Version 1.171.35.15 (release 03-08-2011 CrysAlis171 .NET)
(compiled Aug  3 2011,13:03:54)
Empirical absorption correction using spherical harmonics,
 implemented in SCALE3 ABSPACK scaling algorithm.
;
_exptl_crystal_colour Colourless
_exptl_crystal_density_diffrn 1.601
_exptl_crystal_density_method 'not measured'
_exptl_crystal_description Rhombic
_exptl_crystal_F_000 1052
_exptl_crystal_size_max 0.30
_exptl_crystal_size_mid 0.20
_exptl_crystal_size_min 0.20
_refine_diff_density_max 1.732
_refine_diff_density_min -1.011
_refine_diff_density_rms 0.129
_refine_ls_extinction_method none
_refine_ls_goodness_of_fit_ref 1.033
_refine_ls_hydrogen_treatment constr
_refine_ls_matrix_type full
_refine_ls_number_parameters 575
_refine_ls_number_reflns 14625
_refine_ls_number_restraints 0
_refine_ls_restrained_S_all 1.033
_refine_ls_R_factor_all 0.0355
_refine_ls_R_factor_gt 0.0265
_refine_ls_shift/su_max 0.002
_refine_ls_shift/su_mean 0.000
_refine_ls_structure_factor_coef Fsqd
_refine_ls_weighting_details 'calc w=1/[\s^2^(Fo^2^)+(0.0179P)^2^+1.0953P] where P=(Fo^2^+2Fc^2^)/3'
_refine_ls_weighting_scheme calc
_refine_ls_wR_factor_gt 0.0503
_refine_ls_wR_factor_ref 0.0539
_reflns_number_gt 12889
_reflns_number_total 14625
_reflns_threshold_expression >2sigma(I)
_cod_data_source_file c5dt03335g2.cif
_cod_data_source_block yo_10a
_cod_depositor_comments
;
The following automatic conversions were performed:

'_symmetry_cell_setting' value 'Triclinic' changed to 'triclinic'
according to
/usr/data/users/saulius/crontab/automatic-downloads/rss-feeds/RSC/lib/dictionaries/cif_core.dic
dictionary named 'cif_core.dic' version 2.4.2 from 2011-04-26.

'_exptl_absorpt_correction_type' value 'Multi-scan' changed to
'multi-scan' according to
/usr/data/users/saulius/crontab/automatic-downloads/rss-feeds/RSC/lib/dictionaries/cif_core.dic
dictionary named 'cif_core.dic' version 2.4.2 from 2011-04-26.

Automatic conversion script
Id: cif_fix_values 3271 2015-04-21 07:52:19Z andrius 

 Adding full bibliography for 7036737--7036747.cif.
;
_cod_original_cell_volume 2187.95(9)
_cod_original_sg_symbol_H-M P-1
_cod_database_code 7036737

loop_
_symmetry_equiv_pos_as_xyz
'x, y, z'
'-x, -y, -z'

loop_
_atom_site_label
_atom_site_type_symbol
_atom_site_fract_x
_atom_site_fract_y
_atom_site_fract_z
_atom_site_U_iso_or_equiv
_atom_site_adp_type
_atom_site_occupancy
_atom_site_symmetry_multiplicity
_atom_site_calc_flag
_atom_site_refinement_flags
Bi1 Bi 0.728467(6) 0.799468(6) 0.573929(5) 0.01292(2) Uani 1 1 d .
F1 F 0.83528(13) 0.94874(15) -0.03503(12) 0.0400(4) Uani 1 1 d .
O1 O 0.70960(13) 0.88572(12) 0.42667(11) 0.0182(3) Uani 1 1 d .
C1 C 0.90085(17) 0.74424(17) 0.51248(15) 0.0165(4) Uani 1 1 d .
F2 F 0.50551(15) 0.80551(16) -0.05106(12) 0.0476(5) Uani 1 1 d .
O2 O 0.83476(14) 1.00170(13) 0.42954(12) 0.0233(3) Uani 1 1 d .
C2 C 0.92312(19) 0.66414(18) 0.45976(17) 0.0204(4) Uani 1 1 d .
F3 F 0.60494(14) 0.67641(16) 1.30750(12) 0.0449(4) Uani 1 1 d .
O3 O 0.91935(16) 1.14246(15) 0.28265(13) 0.0299(4) Uani 1 1 d .
H3 H 0.9107 1.1074 0.3383 0.036 Uiso 1 1 calc R
C3 C 1.0362(2) 0.6346(2) 0.42964(18) 0.0261(5) Uani 1 1 d .
H3A H 1.0556 0.5793 0.3942 0.031 Uiso 1 1 calc R
F4 F 0.81717(12) 0.66021(13) 1.01028(11) 0.0337(4) Uani 1 1 d .
O4 O 0.73664(13) 0.69628(12) 0.71791(11) 0.0178(3) Uani 1 1 d .
C4 C 1.1204(2) 0.6837(2) 0.45017(19) 0.0275(5) Uani 1 1 d .
H4 H 1.1964 0.6605 0.4302 0.033 Uiso 1 1 calc R
O5 O 0.74252(14) 0.54940(13) 0.65692(12) 0.0231(3) Uani 1 1 d .
C5 C 1.0949(2) 0.7662(2) 0.49952(18) 0.0267(5) Uani 1 1 d .
H5 H 1.1533 0.8011 0.5119 0.032 Uiso 1 1 calc R
O6 O 0.72630(16) 0.35541(13) 0.76228(13) 0.0275(4) Uani 1 1 d .
H6 H 0.7316 0.4036 0.7124 0.033 Uiso 1 1 calc R
C6 C 0.98417(19) 0.79778(19) 0.53093(17) 0.0215(5) Uani 1 1 d .
H6A H 0.9655 0.8550 0.5645 0.026 Uiso 1 1 calc R
O7 O 0.97966(16) 0.61740(15) 1.19557(15) 0.0352(4) Uani 1 1 d .
C7 C 0.8340(2) 0.6131(2) 0.43218(19) 0.0267(5) Uani 1 1 d .
H7A H 0.7810 0.5769 0.4882 0.040 Uiso 1 1 calc R
H7B H 0.8689 0.5583 0.3960 0.040 Uiso 1 1 calc R
H7C H 0.7940 0.6709 0.3943 0.040 Uiso 1 1 calc R
C8 C 0.56046(17) 0.73622(16) 0.58872(16) 0.0161(4) Uani 1 1 d .
C9 C 0.54720(19) 0.68797(18) 0.51810(16) 0.0197(4) Uani 1 1 d .
H9 H 0.6082 0.6827 0.4671 0.024 Uiso 1 1 calc R
C10 C 0.4439(2) 0.6477(2) 0.52304(18) 0.0258(5) Uani 1 1 d .
H10 H 0.4342 0.6132 0.4761 0.031 Uiso 1 1 calc R
C11 C 0.3550(2) 0.6582(2) 0.59683(19) 0.0272(5) Uani 1 1 d .
H11 H 0.2841 0.6312 0.6002 0.033 Uiso 1 1 calc R
C12 C 0.36950(19) 0.70745(19) 0.66512(18) 0.0245(5) Uani 1 1 d .
H12 H 0.3073 0.7148 0.7146 0.029 Uiso 1 1 calc R
C13 C 0.47290(18) 0.74725(17) 0.66425(16) 0.0184(4) Uani 1 1 d .
C14 C 0.4823(2) 0.7969(2) 0.74303(17) 0.0244(5) Uani 1 1 d .
H14A H 0.5314 0.7490 0.7795 0.037 Uiso 1 1 calc R
H14B H 0.4077 0.8039 0.7831 0.037 Uiso 1 1 calc R
H14C H 0.5138 0.8702 0.7180 0.037 Uiso 1 1 calc R
C15 C 0.73245(18) 0.93859(17) 0.64013(15) 0.0178(4) Uani 1 1 d .
C16 C 0.66236(19) 1.03256(17) 0.62677(17) 0.0205(4) Uani 1 1 d .
C17 C 0.6735(2) 1.11507(19) 0.67249(19) 0.0269(5) Uani 1 1 d .
H17 H 0.6254 1.1796 0.6668 0.032 Uiso 1 1 calc R
C18 C 0.7518(2) 1.1051(2) 0.72521(19) 0.0282(5) Uani 1 1 d .
H18 H 0.7588 1.1636 0.7537 0.034 Uiso 1 1 calc R
C19 C 0.8210(2) 1.01040(19) 0.73743(17) 0.0245(5) Uani 1 1 d .
H19 H 0.8752 1.0040 0.7740 0.029 Uiso 1 1 calc R
C20 C 0.81054(19) 0.92537(18) 0.69592(16) 0.0205(4) Uani 1 1 d .
H20 H 0.8556 0.8591 0.7052 0.025 Uiso 1 1 calc R
C21 C 0.5793(2) 1.04826(19) 0.56681(19) 0.0263(5) Uani 1 1 d .
H21A H 0.6115 1.0928 0.5051 0.039 Uiso 1 1 calc R
H21B H 0.5111 1.0863 0.5953 0.039 Uiso 1 1 calc R
H21C H 0.5606 0.9759 0.5607 0.039 Uiso 1 1 calc R
C22 C 0.77747(18) 0.96424(17) 0.38667(15) 0.0171(4) Uani 1 1 d .
C23 C 0.78706(18) 1.00970(17) 0.28562(16) 0.0169(4) Uani 1 1 d .
C24 C 0.85932(19) 1.09637(18) 0.23847(17) 0.0217(5) Uani 1 1 d .
C25 C 0.8705(2) 1.1364(2) 0.14325(18) 0.0277(5) Uani 1 1 d .
H25 H 0.9185 1.1956 0.1113 0.033 Uiso 1 1 calc R
C26 C 0.8122(2) 1.0905(2) 0.09489(18) 0.0270(5) Uani 1 1 d .
H26 H 0.8210 1.1182 0.0297 0.032 Uiso 1 1 calc R
C27 C 0.74002(19) 1.00334(19) 0.14037(17) 0.0208(4) Uani 1 1 d .
C28 C 0.72874(18) 0.96481(17) 0.23524(16) 0.0173(4) Uani 1 1 d .
H28 H 0.6800 0.9062 0.2670 0.021 Uiso 1 1 calc R
C29 C 0.6777(2) 0.9532(2) 0.08853(17) 0.0235(5) Uani 1 1 d .
C30 C 0.7262(2) 0.9276(2) 0.00325(17) 0.0263(5) Uani 1 1 d .
C31 C 0.6706(2) 0.8784(2) -0.04490(18) 0.0305(6) Uani 1 1 d .
H31 H 0.7063 0.8631 -0.1037 0.037 Uiso 1 1 calc R
C32 C 0.5614(2) 0.8527(2) -0.00385(19) 0.0336(6) Uani 1 1 d .
C33 C 0.5074(2) 0.8739(3) 0.08086(19) 0.0350(6) Uani 1 1 d .
H33 H 0.4319 0.8541 0.1079 0.042 Uiso 1 1 calc R
C34 C 0.5661(2) 0.9250(2) 0.12602(18) 0.0275(5) Uani 1 1 d .
H34 H 0.5293 0.9414 0.1842 0.033 Uiso 1 1 calc R
C35 C 0.73415(17) 0.59174(17) 0.72575(15) 0.0163(4) Uani 1 1 d .
C36 C 0.71664(17) 0.52052(17) 0.82083(16) 0.0169(4) Uani 1 1 d .
C37 C 0.71196(19) 0.40552(18) 0.83426(17) 0.0202(4) Uani 1 1 d .
C38 C 0.6905(2) 0.34035(18) 0.92374(18) 0.0256(5) Uani 1 1 d .
H38 H 0.6871 0.2624 0.9330 0.031 Uiso 1 1 calc R
C39 C 0.6741(2) 0.38812(19) 0.99928(18) 0.0251(5) Uani 1 1 d .
H39 H 0.6594 0.3424 1.0602 0.030 Uiso 1 1 calc R
C40 C 0.67872(18) 0.50264(18) 0.98819(16) 0.0196(4) Uani 1 1 d .
C41 C 0.70045(17) 0.56708(17) 0.89870(16) 0.0172(4) Uani 1 1 d .
H41 H 0.7045 0.6449 0.8898 0.021 Uiso 1 1 calc R
C42 C 0.65885(19) 0.55019(19) 1.07184(16) 0.0205(4) Uani 1 1 d .
C43 C 0.5696(2) 0.5176(2) 1.14697(18) 0.0256(5) Uani 1 1 d .
H43 H 0.5201 0.4654 1.1434 0.031 Uiso 1 1 calc R
C44 C 0.5505(2) 0.5587(2) 1.22674(18) 0.0292(5) Uani 1 1 d .
H44 H 0.4890 0.5357 1.2773 0.035 Uiso 1 1 calc R
C45 C 0.6228(2) 0.6331(2) 1.23033(18) 0.0301(6) Uani 1 1 d .
C46 C 0.7134(2) 0.6680(2) 1.15976(19) 0.0304(6) Uani 1 1 d .
H46 H 0.7636 0.7187 1.1647 0.036 Uiso 1 1 calc R
C47 C 0.7282(2) 0.6259(2) 1.08114(17) 0.0245(5) Uani 1 1 d .
C48 C 0.9990(3) 0.8069(2) 1.1863(3) 0.0500(9) Uani 1 1 d .
H48A H 0.9221 0.8104 1.2233 0.075 Uiso 1 1 calc R
H48B H 1.0163 0.8785 1.1434 0.075 Uiso 1 1 calc R
H48C H 1.0513 0.7892 1.2278 0.075 Uiso 1 1 calc R
C49 C 1.0100(2) 0.7193(2) 1.1321(2) 0.0358(6) Uani 1 1 d .
H49A H 0.9602 0.7384 1.0876 0.043 Uiso 1 1 calc R
H49B H 1.0882 0.7131 1.0965 0.043 Uiso 1 1 calc R
C50 C 0.9959(2) 0.5263(2) 1.1521(2) 0.0409(7) Uani 1 1 d .
H50A H 1.0753 0.5197 1.1191 0.049 Uiso 1 1 calc R
H50B H 0.9484 0.5371 1.1062 0.049 Uiso 1 1 calc R
C51 C 0.9649(4) 0.4240(3) 1.2258(4) 0.0767(14) Uani 1 1 d .
H51A H 1.0102 0.4156 1.2723 0.115 Uiso 1 1 calc R
H51B H 0.9789 0.3595 1.1975 0.115 Uiso 1 1 calc R
H51C H 0.8853 0.4297 1.2559 0.115 Uiso 1 1 calc R

loop_
_atom_site_aniso_label
_atom_site_aniso_U_11
_atom_site_aniso_U_22
_atom_site_aniso_U_33
_atom_site_aniso_U_23
_atom_site_aniso_U_13
_atom_site_aniso_U_12
Bi1 0.01587(4) 0.01306(3) 0.01054(4) -0.00333(2) -0.00399(3) 0.00033(2)
F1 0.0350(9) 0.0610(11) 0.0246(9) -0.0151(8) 0.0030(7) -0.0151(8)
O1 0.0220(8) 0.0202(7) 0.0122(8) -0.0005(6) -0.0055(6) -0.0026(6)
C1 0.0163(9) 0.0188(9) 0.0122(10) -0.0019(8) -0.0014(8) 0.0013(7)
F2 0.0527(10) 0.0726(12) 0.0266(10) -0.0173(9) -0.0079(8) -0.0333(9)
O2 0.0282(8) 0.0275(8) 0.0170(9) -0.0048(7) -0.0094(7) -0.0051(7)
C2 0.0223(11) 0.0213(10) 0.0177(12) -0.0068(9) -0.0023(9) -0.0009(8)
F3 0.0493(10) 0.0695(12) 0.0226(9) -0.0242(9) -0.0072(8) -0.0020(9)
O3 0.0396(10) 0.0316(9) 0.0216(10) -0.0018(8) -0.0109(8) -0.0170(8)
C3 0.0242(12) 0.0287(12) 0.0256(14) -0.0137(10) 0.0001(10) 0.0021(9)
F4 0.0281(8) 0.0510(9) 0.0236(8) -0.0120(7) 0.0001(6) -0.0146(7)
O4 0.0235(8) 0.0171(7) 0.0128(8) -0.0020(6) -0.0053(6) -0.0004(6)
C4 0.0207(11) 0.0327(13) 0.0275(14) -0.0104(11) 0.0006(10) 0.0004(9)
O5 0.0332(9) 0.0218(8) 0.0148(8) -0.0070(6) -0.0043(7) 0.0016(7)
C5 0.0206(11) 0.0361(13) 0.0255(14) -0.0116(11) -0.0042(10) -0.0022(10)
O6 0.0418(10) 0.0179(8) 0.0227(10) -0.0081(7) -0.0042(8) 0.0003(7)
C6 0.0221(11) 0.0238(11) 0.0200(12) -0.0088(9) -0.0030(9) -0.0017(8)
O7 0.0377(10) 0.0269(9) 0.0381(12) -0.0068(8) -0.0018(9) -0.0043(8)
C7 0.0230(11) 0.0333(13) 0.0283(14) -0.0185(11) -0.0023(10) -0.0021(10)
C8 0.0162(9) 0.0154(9) 0.0167(11) -0.0011(8) -0.0061(8) -0.0008(7)
C9 0.0221(11) 0.0213(10) 0.0171(11) -0.0052(9) -0.0061(9) -0.0005(8)
C10 0.0290(12) 0.0259(11) 0.0268(14) -0.0068(10) -0.0122(11) -0.0041(9)
C11 0.0216(11) 0.0299(12) 0.0307(15) -0.0023(11) -0.0091(10) -0.0070(9)
C12 0.0185(11) 0.0274(11) 0.0249(13) -0.0019(10) -0.0024(9) -0.0035(9)
C13 0.0196(10) 0.0163(9) 0.0171(11) -0.0001(8) -0.0029(9) -0.0025(8)
C14 0.0248(11) 0.0270(11) 0.0206(13) -0.0092(10) 0.0010(9) -0.0028(9)
C15 0.0232(10) 0.0162(9) 0.0131(10) -0.0053(8) 0.0005(8) -0.0031(8)
C16 0.0222(11) 0.0167(9) 0.0194(12) -0.0018(8) -0.0007(9) -0.0001(8)
C17 0.0326(13) 0.0160(10) 0.0282(14) -0.0066(9) 0.0025(11) -0.0016(9)
C18 0.0376(14) 0.0207(11) 0.0263(14) -0.0112(10) 0.0015(11) -0.0076(10)
C19 0.0311(12) 0.0261(11) 0.0183(12) -0.0065(9) -0.0053(10) -0.0079(9)
C20 0.0254(11) 0.0196(10) 0.0161(11) -0.0040(8) -0.0028(9) -0.0024(8)
C21 0.0257(12) 0.0210(11) 0.0302(14) -0.0043(10) -0.0055(10) 0.0026(9)
C22 0.0195(10) 0.0186(9) 0.0127(10) -0.0027(8) -0.0048(8) 0.0030(8)
C23 0.0190(10) 0.0173(9) 0.0139(11) -0.0025(8) -0.0038(8) 0.0002(8)
C24 0.0258(11) 0.0215(10) 0.0180(12) -0.0028(9) -0.0057(9) -0.0048(9)
C25 0.0356(13) 0.0252(11) 0.0205(13) 0.0025(10) -0.0059(11) -0.0125(10)
C26 0.0364(13) 0.0293(12) 0.0138(12) 0.0016(9) -0.0061(10) -0.0084(10)
C27 0.0226(11) 0.0239(11) 0.0163(11) -0.0040(9) -0.0055(9) -0.0017(8)
C28 0.0185(10) 0.0181(9) 0.0147(11) -0.0035(8) -0.0026(8) -0.0015(8)
C29 0.0273(12) 0.0306(12) 0.0135(11) -0.0031(9) -0.0068(9) -0.0047(9)
C30 0.0274(12) 0.0356(13) 0.0149(12) -0.0016(10) -0.0033(10) -0.0099(10)
C31 0.0400(15) 0.0372(14) 0.0158(12) -0.0078(11) -0.0036(11) -0.0109(11)
C32 0.0391(15) 0.0468(16) 0.0191(13) -0.0067(12) -0.0092(11) -0.0167(12)
C33 0.0305(14) 0.0545(17) 0.0219(14) -0.0095(13) -0.0039(11) -0.0146(12)
C34 0.0288(12) 0.0383(14) 0.0163(12) -0.0055(10) -0.0056(10) -0.0057(10)
C35 0.0144(9) 0.0193(9) 0.0145(11) -0.0037(8) -0.0034(8) 0.0028(7)
C36 0.0177(10) 0.0157(9) 0.0163(11) -0.0037(8) -0.0024(8) 0.0012(7)
C37 0.0220(11) 0.0191(10) 0.0182(12) -0.0047(9) -0.0015(9) -0.0001(8)
C38 0.0325(13) 0.0146(10) 0.0270(14) -0.0025(9) -0.0035(11) -0.0014(9)
C39 0.0294(12) 0.0229(11) 0.0190(12) 0.0028(9) -0.0048(10) -0.0013(9)
C40 0.0203(10) 0.0217(10) 0.0158(11) -0.0039(9) -0.0031(9) 0.0004(8)
C41 0.0191(10) 0.0164(9) 0.0165(11) -0.0034(8) -0.0056(8) 0.0003(8)
C42 0.0211(11) 0.0251(11) 0.0137(11) -0.0017(9) -0.0055(9) 0.0037(8)
C43 0.0256(12) 0.0301(12) 0.0186(12) -0.0029(10) -0.0025(10) -0.0016(9)
C44 0.0265(12) 0.0389(14) 0.0182(13) -0.0044(11) -0.0004(10) 0.0014(10)
C45 0.0329(13) 0.0431(15) 0.0172(13) -0.0130(11) -0.0084(11) 0.0070(11)
C46 0.0303(13) 0.0424(15) 0.0248(14) -0.0144(12) -0.0111(11) -0.0029(11)
C47 0.0230(11) 0.0333(12) 0.0175(12) -0.0049(10) -0.0061(9) -0.0005(9)
C48 0.055(2) 0.0319(15) 0.072(3) -0.0117(16) -0.0301(19) -0.0018(14)
C49 0.0277(13) 0.0318(13) 0.0434(18) -0.0010(12) -0.0058(12) -0.0033(10)
C50 0.0341(15) 0.0344(15) 0.058(2) -0.0174(14) -0.0123(14) 0.0053(12)
C51 0.090(3) 0.0305(17) 0.103(4) -0.011(2) -0.008(3) -0.0149(18)

loop_
_atom_type_symbol
_atom_type_description
_atom_type_scat_dispersion_real
_atom_type_scat_dispersion_imag
_atom_type_scat_source
C C 0.0033 0.0016 'International Tables Vol C Tables 4.2.6.8 and 6.1.1.4'
H H 0.0000 0.0000 'International Tables Vol C Tables 4.2.6.8 and 6.1.1.4'
O O 0.0106 0.0060 'International Tables Vol C Tables 4.2.6.8 and 6.1.1.4'
F F 0.0171 0.0103 'International Tables Vol C Tables 4.2.6.8 and 6.1.1.4'
Bi Bi -4.1077 10.2566 'International Tables Vol C Tables 4.2.6.8 and 6.1.1.4'

loop_
_geom_angle_atom_site_label_1
_geom_angle_atom_site_label_2
_geom_angle_atom_site_label_3
_geom_angle
C15 Bi1 C1 110.62(8)
C15 Bi1 C8 116.29(8)
C1 Bi1 C8 132.94(8)
C15 Bi1 O4 82.86(7)
C1 Bi1 O4 92.24(7)
C8 Bi1 O4 90.07(7)
C15 Bi1 O1 103.38(7)
C1 Bi1 O1 88.48(7)
C8 Bi1 O1 84.37(7)
O4 Bi1 O1 173.02(5)
C15 Bi1 O5 129.01(7)
C1 Bi1 O5 74.95(6)
C8 Bi1 O5 73.25(6)
O4 Bi1 O5 46.22(5)
O1 Bi1 O5 127.60(5)
C15 Bi1 O2 68.98(6)
C1 Bi1 O2 73.79(6)
C8 Bi1 O2 126.52(6)
O4 Bi1 O2 140.68(5)
O1 Bi1 O2 46.02(5)
O5 Bi1 O2 148.19(4)
C22 O1 Bi1 113.86(13)
C6 C1 C2 123.3(2)
C6 C1 Bi1 113.75(15)
C2 C1 Bi1 122.97(16)
C22 O2 Bi1 76.82(13)
C1 C2 C3 116.1(2)
C1 C2 C7 123.7(2)
C3 C2 C7 120.2(2)
C4 C3 C2 121.6(2)
C35 O4 Bi1 114.24(13)
C5 C4 C3 120.5(2)
C35 O5 Bi1 76.45(12)
C4 C5 C6 119.8(2)
C5 C6 C1 118.6(2)
C50 O7 C49 113.1(2)
C9 C8 C13 122.4(2)
C9 C8 Bi1 116.61(16)
C13 C8 Bi1 120.96(15)
C10 C9 C8 119.3(2)
C11 C10 C9 119.7(2)
C12 C11 C10 120.1(2)
C11 C12 C13 122.3(2)
C8 C13 C12 116.2(2)
C8 C13 C14 124.9(2)
C12 C13 C14 118.9(2)
C16 C15 C20 122.6(2)
C16 C15 Bi1 122.08(16)
C20 C15 Bi1 115.29(15)
C15 C16 C17 116.5(2)
C15 C16 C21 123.2(2)
C17 C16 C21 120.3(2)
C18 C17 C16 121.8(2)
C17 C18 C19 120.6(2)
C20 C19 C18 119.5(2)
C19 C20 C15 118.9(2)
O2 C22 O1 122.5(2)
O2 C22 C23 120.1(2)
O1 C22 C23 117.45(18)
C28 C23 C24 119.1(2)
C28 C23 C22 121.0(2)
C24 C23 C22 119.86(19)
O3 C24 C25 118.2(2)
O3 C24 C23 122.1(2)
C25 C24 C23 119.6(2)
C26 C25 C24 120.2(2)
C25 C26 C27 121.2(2)
C28 C27 C26 118.1(2)
C28 C27 C29 120.5(2)
C26 C27 C29 121.4(2)
C27 C28 C23 121.8(2)
C30 C29 C34 116.1(2)
C30 C29 C27 123.0(2)
C34 C29 C27 120.9(2)
F1 C30 C31 117.1(2)
F1 C30 C29 119.0(2)
C31 C30 C29 123.9(2)
C32 C31 C30 116.9(2)
F2 C32 C31 117.4(2)
F2 C32 C33 119.6(2)
C31 C32 C33 123.0(2)
C32 C33 C34 118.1(2)
C33 C34 C29 122.1(2)
O5 C35 O4 122.5(2)
O5 C35 C36 120.00(19)
O4 C35 C36 117.46(19)
C41 C36 C37 119.0(2)
C41 C36 C35 120.67(18)
C37 C36 C35 120.28(19)
O6 C37 C38 118.3(2)
O6 C37 C36 122.0(2)
C38 C37 C36 119.7(2)
C39 C38 C37 120.2(2)
C38 C39 C40 121.4(2)
C41 C40 C39 118.0(2)
C41 C40 C42 122.6(2)
C39 C40 C42 119.3(2)
C40 C41 C36 121.6(2)
C47 C42 C43 116.3(2)
C47 C42 C40 122.7(2)
C43 C42 C40 120.9(2)
C44 C43 C42 122.2(2)
C45 C44 C43 117.8(2)
C44 C45 F3 119.1(2)
C44 C45 C46 123.4(2)
F3 C45 C46 117.5(2)
C45 C46 C47 116.7(2)
F4 C47 C46 117.4(2)
F4 C47 C42 119.0(2)
C46 C47 C42 123.6(2)
O7 C49 C48 108.3(3)
O7 C50 C51 108.2(3)

loop_
_geom_bond_atom_site_label_1
_geom_bond_atom_site_label_2
_geom_bond_distance
Bi1 C15 2.208(2)
Bi1 C1 2.216(2)
Bi1 C8 2.223(2)
Bi1 O4 2.2764(15)
Bi1 O1 2.2936(15)
Bi1 O5 3.0740(16)
Bi1 O2 3.0813(17)
F1 C30 1.351(3)
O1 C22 1.286(3)
C1 C6 1.388(3)
C1 C2 1.389(3)
F2 C32 1.357(3)
O2 C22 1.250(3)
C2 C3 1.398(3)
C2 C7 1.502(3)
F3 C45 1.365(3)
O3 C24 1.350(3)
C3 C4 1.381(3)
F4 C47 1.358(3)
O4 C35 1.281(2)
C4 C5 1.380(3)
O5 C35 1.256(3)
C5 C6 1.383(3)
O6 C37 1.350(3)
O7 C50 1.417(3)
O7 C49 1.419(3)
C8 C9 1.394(3)
C8 C13 1.395(3)
C9 C10 1.388(3)
C10 C11 1.386(4)
C11 C12 1.375(3)
C12 C13 1.404(3)
C13 C14 1.501(3)
C15 C16 1.389(3)
C15 C20 1.399(3)
C16 C17 1.402(3)
C16 C21 1.493(3)
C17 C18 1.371(4)
C18 C19 1.388(3)
C19 C20 1.384(3)
C22 C23 1.483(3)
C23 C28 1.397(3)
C23 C24 1.407(3)
C24 C25 1.390(3)
C25 C26 1.381(3)
C26 C27 1.406(3)
C27 C28 1.383(3)
C27 C29 1.486(3)
C29 C30 1.386(3)
C29 C34 1.398(3)
C30 C31 1.381(3)
C31 C32 1.371(4)
C32 C33 1.372(4)
C33 C34 1.388(3)
C35 C36 1.482(3)
C36 C41 1.400(3)
C36 C37 1.402(3)
C37 C38 1.385(3)
C38 C39 1.378(3)
C39 C40 1.400(3)
C40 C41 1.382(3)
C40 C42 1.484(3)
C42 C47 1.382(3)
C42 C43 1.392(3)
C43 C44 1.384(3)
C44 C45 1.362(4)
C45 C46 1.371(4)
C46 C47 1.380(3)
C48 C49 1.492(4)
C50 C51 1.494(5)
